data_4023776
loop_
_publ_author_name
'Shamim Ahmed'
'Luke A. Baker'
'Richard S. Grainger'
'Paolo Innocenti'
'Camilo E. Quevedo'

_publ_section_title
;
 Thermal Elimination of Diethyldithiocarbamates and Application
 in the Synthesis of (+-)-Ferrugine
;
_journal_name_full 'Journal of Organic Chemistry'
_journal_page_first 8116
_journal_page_last 8119
_journal_paper_doi 10.1021/jo801652x
_journal_volume 73
_journal_year 2008
_chemical_formula_moiety 'C10 H15 N O'
_chemical_formula_sum 'C10 H15 N O'
_chemical_formula_weight 165.23
_chemical_name_systematic
;
 ?
;
_space_group_IT_number 19
_symmetry_cell_setting orthorhombic
_symmetry_space_group_name_Hall 'P 2ac 2ab'
_symmetry_space_group_name_H-M 'P 21 21 21'
_atom_sites_solution_hydrogens geom
_atom_sites_solution_primary direct
_atom_sites_solution_secondary difmap
_audit_creation_method SHELXL-97
_cell_angle_alpha 90.00
_cell_angle_beta 90.00
_cell_angle_gamma 90.00
_cell_formula_units_Z 4
_cell_length_a 6.2729(13)
_cell_length_b 11.291(2)
_cell_length_c 12.464(3)
_cell_measurement_reflns_used 1143
_cell_measurement_temperature 296(2)
_cell_measurement_theta_max 66.46
_cell_measurement_theta_min 7.11
_cell_volume 882.8(3)
_computing_cell_refinement SAINTPLUS
_computing_data_collection SMART
_computing_data_reduction SAINTPLUS
_computing_structure_refinement SHELXTL
_computing_structure_solution SHELXTL
_diffrn_ambient_temperature 296(2)
_diffrn_measured_fraction_theta_full 0.965
_diffrn_measured_fraction_theta_max 0.966
_diffrn_measurement_device_type 'Bruker Smart 6000 CCD'
_diffrn_measurement_method 'CCD scans'
_diffrn_radiation_monochromator graphite
_diffrn_radiation_source 'fine-focus sealed tube'
_diffrn_radiation_type CuK\a
_diffrn_radiation_wavelength 1.54178
_diffrn_reflns_av_R_equivalents 0.0671
_diffrn_reflns_av_sigmaI/netI 0.0580
_diffrn_reflns_limit_h_max 7
_diffrn_reflns_limit_h_min -7
_diffrn_reflns_limit_k_max 13
_diffrn_reflns_limit_k_min -11
_diffrn_reflns_limit_l_max 14
_diffrn_reflns_limit_l_min -13
_diffrn_reflns_number 5489
_diffrn_reflns_theta_full 66.46
_diffrn_reflns_theta_max 66.46
_diffrn_reflns_theta_min 7.11
_exptl_absorpt_coefficient_mu 0.628
_exptl_absorpt_correction_T_max 0.8847
_exptl_absorpt_correction_T_min 0.8340
_exptl_absorpt_correction_type empirical
_exptl_absorpt_process_details Sadabs
_exptl_crystal_colour colourless
_exptl_crystal_density_diffrn 1.243
_exptl_crystal_density_method 'not measured'
_exptl_crystal_description block
_exptl_crystal_F_000 360
_exptl_crystal_size_max 0.30
_exptl_crystal_size_mid 0.30
_exptl_crystal_size_min 0.20
_refine_diff_density_max 0.121
_refine_diff_density_min -0.131
_refine_diff_density_rms 0.028
_refine_ls_abs_structure_details 'Flack H D (1983), Acta Cryst. A39, 876-881'
_refine_ls_abs_structure_Flack 0.3(4)
_refine_ls_extinction_coef 0.0109(12)
_refine_ls_extinction_expression Fc^*^=kFc[1+0.001xFc^2^\l^3^/sin(2\q)]^-1/4^
_refine_ls_extinction_method SHELXL
_refine_ls_goodness_of_fit_ref 0.944
_refine_ls_hydrogen_treatment constr
_refine_ls_matrix_type full
_refine_ls_number_parameters 111
_refine_ls_number_reflns 1460
_refine_ls_number_restraints 0
_refine_ls_restrained_S_all 0.944
_refine_ls_R_factor_all 0.0501
_refine_ls_R_factor_gt 0.0356
_refine_ls_shift/su_max 0.000
_refine_ls_shift/su_mean 0.000
_refine_ls_structure_factor_coef Fsqd
_refine_ls_weighting_details 'calc w=1/[\s^2^(Fo^2^)+(0.0375P)^2^+0.0000P] where P=(Fo^2^+2Fc^2^)/3'
_refine_ls_weighting_scheme calc
_refine_ls_wR_factor_gt 0.0736
_refine_ls_wR_factor_ref 0.0793
_reflns_number_gt 1143
_reflns_number_total 1460
_reflns_threshold_expression >2sigma(I)
_cod_data_source_file jo801652x_si_002.cif
_cod_data_source_block Compound_21
_cod_depositor_comments
;
The following automatic conversions were performed:
'_symmetry_cell_setting' value 'Orthorhombic' changed to 'orthorhombic'
according to '/home/saulius/struct/CIF-dictionaries/cif_core.dic'
dictionary named 'cif_core.dic' version 2.4.1 from 2010-06-29.

Automatic conversion script
Id: cif_fix_enum 1527 2010-12-29 10:47:43Z saulius 
;
_cod_database_code 4023776

loop_
_symmetry_equiv_pos_as_xyz
'x, y, z'
'-x+1/2, -y, z+1/2'
'-x, y+1/2, -z+1/2'
'x+1/2, -y+1/2, -z'

loop_
_atom_site_label
_atom_site_type_symbol
_atom_site_fract_x
_atom_site_fract_y
_atom_site_fract_z
_atom_site_U_iso_or_equiv
_atom_site_adp_type
_atom_site_occupancy
_atom_site_symmetry_multiplicity
_atom_site_calc_flag
_atom_site_refinement_flags
_atom_site_disorder_assembly
_atom_site_disorder_group
N1 N -0.0036(2) 0.58512(13) 0.15188(10) 0.0396(4) Uani 1 1 d . . .
O1 O 0.3405(2) 0.64392(14) 0.13787(12) 0.0666(5) Uani 1 1 d . . .
C5 C -0.1532(3) 0.49073(17) 0.18483(13) 0.0411(5) Uani 1 1 d . . .
H5 H -0.2971 0.5232 0.1765 0.049 Uiso 1 1 calc R . .
C1 C 0.2038(3) 0.58138(17) 0.18101(13) 0.0434(5) Uani 1 1 d . . .
C4 C -0.1282(3) 0.45826(18) 0.30351(14) 0.0470(5) Uani 1 1 d . . .
H4A H -0.2498 0.4890 0.3427 0.056 Uiso 1 1 calc R . .
H4B H -0.1302 0.3727 0.3102 0.056 Uiso 1 1 calc R . .
C2 C 0.2562(3) 0.50110(18) 0.27431(13) 0.0449(5) Uani 1 1 d . . .
H2 H 0.3820 0.5342 0.3100 0.054 Uiso 1 1 calc R . .
C3 C 0.0735(3) 0.50474(18) 0.35487(13) 0.0489(5) Uani 1 1 d . . .
H3A H 0.1091 0.4568 0.4169 0.059 Uiso 1 1 calc R . .
H3B H 0.0512 0.5855 0.3789 0.059 Uiso 1 1 calc R . .
C9 C -0.1371(3) 0.38523(19) 0.10811(15) 0.0511(6) Uani 1 1 d . . .
H9A H -0.2047 0.3174 0.1417 0.061 Uiso 1 1 calc R . .
H9B H -0.2172 0.4037 0.0437 0.061 Uiso 1 1 calc R . .
C7 C 0.2345(3) 0.31197(19) 0.16368(16) 0.0566(6) Uani 1 1 d . . .
H7 H 0.2785 0.2333 0.1615 0.068 Uiso 1 1 calc R . .
C6 C 0.3088(3) 0.37555(18) 0.24447(16) 0.0514(6) Uani 1 1 d . . .
H6 H 0.4066 0.3375 0.2887 0.062 Uiso 1 1 calc R . .
C8 C 0.0890(4) 0.35031(19) 0.07560(15) 0.0560(6) Uani 1 1 d . . .
H8A H 0.0795 0.2864 0.0238 0.067 Uiso 1 1 calc R . .
H8B H 0.1539 0.4173 0.0395 0.067 Uiso 1 1 calc R . .
C10 C -0.0662(3) 0.65654(18) 0.06020(14) 0.0549(6) Uani 1 1 d . . .
H10A H 0.0131 0.7292 0.0603 0.082 Uiso 1 1 calc R . .
H10B H -0.2158 0.6738 0.0645 0.082 Uiso 1 1 calc R . .
H10C H -0.0373 0.6138 -0.0048 0.082 Uiso 1 1 calc R . .

loop_
_atom_site_aniso_label
_atom_site_aniso_U_11
_atom_site_aniso_U_22
_atom_site_aniso_U_33
_atom_site_aniso_U_23
_atom_site_aniso_U_13
_atom_site_aniso_U_12
N1 0.0368(9) 0.0418(9) 0.0401(7) 0.0046(6) -0.0011(7) -0.0021(7)
O1 0.0523(9) 0.0646(10) 0.0827(9) 0.0168(8) 0.0084(8) -0.0147(9)
C5 0.0305(9) 0.0502(12) 0.0426(9) 0.0003(9) 0.0001(8) -0.0021(9)
C1 0.0405(12) 0.0399(11) 0.0497(10) -0.0028(9) 0.0046(10) -0.0048(9)
C4 0.0392(11) 0.0585(13) 0.0434(9) 0.0041(9) 0.0047(9) -0.0009(11)
C2 0.0344(11) 0.0490(11) 0.0513(10) -0.0013(9) -0.0081(9) -0.0033(10)
C3 0.0510(13) 0.0557(12) 0.0400(9) 0.0003(9) -0.0068(10) 0.0012(11)
C9 0.0531(13) 0.0537(13) 0.0466(10) -0.0031(8) -0.0031(10) -0.0118(12)
C7 0.0530(12) 0.0446(11) 0.0723(13) -0.0006(10) 0.0158(13) 0.0060(12)
C6 0.0359(12) 0.0524(13) 0.0658(13) 0.0099(10) 0.0020(10) 0.0069(10)
C8 0.0664(15) 0.0468(11) 0.0547(11) -0.0123(9) 0.0111(12) -0.0019(12)
C10 0.0661(15) 0.0535(12) 0.0453(10) 0.0087(10) -0.0042(11) 0.0001(12)

loop_
_atom_type_symbol
_atom_type_description
_atom_type_scat_dispersion_real
_atom_type_scat_dispersion_imag
_atom_type_scat_source
C C 0.0181 0.0091 'International Tables Vol C Tables 4.2.6.8 and 6.1.1.4'
H H 0.0000 0.0000 'International Tables Vol C Tables 4.2.6.8 and 6.1.1.4'
N N 0.0311 0.0180 'International Tables Vol C Tables 4.2.6.8 and 6.1.1.4'
O O 0.0492 0.0322 'International Tables Vol C Tables 4.2.6.8 and 6.1.1.4'

loop_
_geom_angle_atom_site_label_1
_geom_angle_atom_site_label_2
_geom_angle_atom_site_label_3
_geom_angle
_geom_angle_site_symmetry_1
_geom_angle_site_symmetry_3
_geom_angle_publ_flag
C1 N1 C10 119.27(16) . . ?
C1 N1 C5 120.93(15) . . ?
C10 N1 C5 116.57(15) . . ?
N1 C5 C9 110.22(14) . . ?
N1 C5 C4 112.08(15) . . ?
C9 C5 C4 114.21(16) . . ?
O1 C1 N1 122.28(16) . . ?
O1 C1 C2 121.83(17) . . ?
N1 C1 C2 115.80(16) . . ?
C3 C4 C5 114.30(15) . . ?
C6 C2 C1 115.05(15) . . ?
C6 C2 C3 110.70(16) . . ?
C1 C2 C3 109.09(15) . . ?
C4 C3 C2 109.94(13) . . ?
C8 C9 C5 115.32(16) . . ?
C6 C7 C8 128.2(2) . . ?
C7 C6 C2 128.60(19) . . ?
C7 C8 C9 116.61(16) . . ?

loop_
_geom_bond_atom_site_label_1
_geom_bond_atom_site_label_2
_geom_bond_distance
_geom_bond_site_symmetry_2
_geom_bond_publ_flag
N1 C1 1.351(2) . ?
N1 C10 1.453(2) . ?
N1 C5 1.478(2) . ?
O1 C1 1.234(2) . ?
C5 C9 1.531(3) . ?
C5 C4 1.532(3) . ?
C1 C2 1.511(3) . ?
C4 C3 1.512(3) . ?
C2 C6 1.502(3) . ?
C2 C3 1.525(2) . ?
C9 C8 1.527(3) . ?
C7 C6 1.322(3) . ?
C7 C8 1.492(3) . ?

loop_
_cod_related_entry_id
_cod_related_entry_database
_cod_related_entry_code
1 ChemSpider 30658777
